data_2223731
loop_
_publ_author_name
'\"Ozek, Arzu'
'Albayrak, \,Ci\(gdem'
'B\"uy\"ukg\"ung\"or, Orhan'

_publ_section_title
;
 (<i>E</i>)-2-[(4-Ethoxyphenyl)iminomethyl]-4-methoxyphenol
;
_journal_coeditor_code EZ2189
_journal_issue 11
_journal_name_full 'Acta Crystallographica Section E'
_journal_page_first o2705
_journal_paper_doi 10.1107/S1600536809040586
_journal_volume 65
_journal_year 2009
_chemical_formula_iupac 'C16 H17 N O3'
_chemical_formula_moiety 'C16 H17 N O3'
_chemical_formula_sum 'C16 H17 N O3'
_chemical_formula_weight 271.31
_chemical_name_systematic
;
(<i>E</i>)-2-[(4-Ethoxyphenyl)iminomethyl]-4-methoxyphenol
;
_space_group_IT_number 14
_symmetry_cell_setting monoclinic
_symmetry_space_group_name_Hall '-P 2ybc'
_symmetry_space_group_name_H-M 'P 1 21/c 1'
_atom_sites_solution_hydrogens geom
_atom_sites_solution_primary direct
_atom_sites_solution_secondary difmap
_audit_creation_method SHELXL-97
_cell_angle_alpha 90.00
_cell_angle_beta 90.287(4)
_cell_angle_gamma 90.00
_cell_formula_units_Z 4
_cell_length_a 14.8558(7)
_cell_length_b 13.7669(7)
_cell_length_c 6.9042(3)
_cell_measurement_reflns_used 14704
_cell_measurement_temperature 296
_cell_measurement_theta_max 27.96
_cell_measurement_theta_min 2.02
_cell_volume 1412.02(12)
_computing_cell_refinement 'X-AREA (Stoe & Cie, 2002)'
_computing_data_collection 'X-AREA (Stoe & Cie, 2002)'
_computing_data_reduction 'X-RED32 (Stoe & Cie, 2002)'
_computing_molecular_graphics 'ORTEP-3 for Windows (Farrugia, 1997)'
_computing_publication_material 'WinGX (Farrugia, 1999)'
_computing_structure_refinement 'SHELXL97 (Sheldrick, 2008)'
_computing_structure_solution 'SHELXS97 (Sheldrick, 2008)'
_diffrn_ambient_temperature 296
_diffrn_detector_area_resol_mean 6.67
_diffrn_measured_fraction_theta_full 1.000
_diffrn_measured_fraction_theta_max 1.000
_diffrn_measurement_device_type 'Stoe IPDS II'
_diffrn_measurement_method \w
_diffrn_radiation_monochromator 'plane graphite'
_diffrn_radiation_source 'fine-focus sealed tube'
_diffrn_radiation_type MoK\a
_diffrn_radiation_wavelength 0.71073
_diffrn_reflns_av_R_equivalents 0.0507
_diffrn_reflns_av_sigmaI/netI 0.0282
_diffrn_reflns_limit_h_max 18
_diffrn_reflns_limit_h_min -18
_diffrn_reflns_limit_k_max 17
_diffrn_reflns_limit_k_min -17
_diffrn_reflns_limit_l_max 7
_diffrn_reflns_limit_l_min -8
_diffrn_reflns_number 14704
_diffrn_reflns_theta_full 26.50
_diffrn_reflns_theta_max 26.50
_diffrn_reflns_theta_min 2.02
_diffrn_standards_number 0
_exptl_absorpt_coefficient_mu 0.088
_exptl_absorpt_correction_T_max 0.9731
_exptl_absorpt_correction_T_min 0.9425
_exptl_absorpt_correction_type integration
_exptl_absorpt_process_details '(X-RED32; Stoe & Cie, 2002)'
_exptl_crystal_colour brown
_exptl_crystal_density_diffrn 1.276
_exptl_crystal_density_method 'not measured'
_exptl_crystal_description prism
_exptl_crystal_F_000 576
_exptl_crystal_size_max 0.770
_exptl_crystal_size_mid 0.510
_exptl_crystal_size_min 0.280
_refine_diff_density_max 0.108
_refine_diff_density_min -0.124
_refine_ls_extinction_coef 0.0043(13)
_refine_ls_extinction_expression Fc^*^=kFc[1+0.001xFc^2^\l^3^/sin(2\q)]^-1/4^
_refine_ls_extinction_method 'SHELXL97 (Sheldrick, 2008)'
_refine_ls_goodness_of_fit_ref 1.041
_refine_ls_hydrogen_treatment refall
_refine_ls_matrix_type full
_refine_ls_number_parameters 250
_refine_ls_number_reflns 2938
_refine_ls_number_restraints 0
_refine_ls_restrained_S_all 1.041
_refine_ls_R_factor_all 0.0707
_refine_ls_R_factor_gt 0.0436
_refine_ls_shift/su_max 0.000
_refine_ls_shift/su_mean 0.000
_refine_ls_structure_factor_coef Fsqd
_refine_ls_weighting_details 'calc w=1/[\s^2^(Fo^2^)+(0.0671P)^2^] where P=(Fo^2^+2Fc^2^)/3'
_refine_ls_weighting_scheme calc
_refine_ls_wR_factor_gt 0.1104
_refine_ls_wR_factor_ref 0.1230
_reflns_number_gt 2014
_reflns_number_total 2938
_reflns_threshold_expression I>2\s(I)
_cod_data_source_file ez2189.cif
_cod_data_source_block I
_cod_original_cell_volume 1412.02(11)
_cod_original_sg_symbol_H-M 'P 21/c'
_cod_database_code 2223731
_cod_database_fobs_code 2223731

loop_
_symmetry_equiv_pos_as_xyz
'x, y, z'
'-x, y+1/2, -z+1/2'
'-x, -y, -z'
'x, -y-1/2, z-1/2'

loop_
_atom_site_type_symbol
_atom_site_label
_atom_site_fract_x
_atom_site_fract_y
_atom_site_fract_z
_atom_site_U_iso_or_equiv
_atom_site_adp_type
_atom_site_calc_flag
_atom_site_refinement_flags
_atom_site_occupancy
_atom_site_disorder_assembly
_atom_site_disorder_group
C C1 0.67303(10) 0.38075(10) 0.1954(2) 0.0592(4) Uani d . 1 . .
C C2 0.66776(11) 0.36315(11) -0.0041(2) 0.0644(4) Uani d . 1 . .
C C3 0.74627(12) 0.35280(13) -0.1091(2) 0.0738(5) Uani d . 1 . .
C C4 0.82841(13) 0.35935(13) -0.0201(2) 0.0743(5) Uani d . 1 . .
C C5 0.83522(11) 0.37538(12) 0.1785(2) 0.0677(4) Uani d . 1 . .
C C6 0.75803(10) 0.38680(12) 0.2840(2) 0.0633(4) Uani d . 1 . .
C C7 0.93120(15) 0.38888(19) 0.4548(3) 0.0868(6) Uani d . 1 . .
C C8 0.59256(11) 0.38970(11) 0.3128(2) 0.0635(4) Uani d . 1 . .
C C9 0.43564(10) 0.38370(11) 0.3529(2) 0.0587(4) Uani d . 1 . .
C C10 0.43263(11) 0.35185(12) 0.5428(2) 0.0663(4) Uani d . 1 . .
C C11 0.35242(11) 0.34958(13) 0.6444(2) 0.0669(4) Uani d . 1 . .
C C12 0.27310(10) 0.37865(10) 0.5544(2) 0.0593(4) Uani d . 1 . .
C C13 0.27591(11) 0.41068(12) 0.3634(2) 0.0658(4) Uani d . 1 . .
C C14 0.35554(10) 0.41219(12) 0.2639(2) 0.0647(4) Uani d . 1 . .
C C15 0.18545(13) 0.35600(18) 0.8412(3) 0.0808(5) Uani d . 1 . .
C C16 0.08889(15) 0.3588(2) 0.8994(4) 0.1001(7) Uani d . 1 . .
N N1 0.51409(8) 0.38318(9) 0.23737(18) 0.0634(3) Uani d . 1 . .
O O1 0.58802(9) 0.35510(10) -0.09793(18) 0.0830(4) Uani d . 1 . .
O O2 0.92111(8) 0.37741(11) 0.25288(18) 0.0904(4) Uani d . 1 . .
O O3 0.19015(7) 0.37712(8) 0.63865(15) 0.0709(3) Uani d . 1 . .
H H1 0.5439(17) 0.3668(16) -0.006(3) 0.116(8) Uiso d . 1 . .
H H3 0.7423(13) 0.3381(14) -0.243(3) 0.100(6) Uiso d . 1 . .
H H4 0.8816(14) 0.3471(14) -0.091(3) 0.093(6) Uiso d . 1 . .
H H6 0.7613(11) 0.3976(13) 0.421(3) 0.083(5) Uiso d . 1 . .
H H7A 0.9038(14) 0.4477(18) 0.503(3) 0.105(7) Uiso d . 1 . .
H H7B 0.8999(13) 0.3335(15) 0.528(3) 0.093(6) Uiso d . 1 . .
H H7C 0.9976(15) 0.3864(13) 0.473(3) 0.096(6) Uiso d . 1 . .
H H8 0.6036(11) 0.4006(12) 0.449(3) 0.080(5) Uiso d . 1 . .
H H10 0.4858(12) 0.3266(13) 0.606(2) 0.082(5) Uiso d . 1 . .
H H11 0.3521(11) 0.3218(13) 0.777(3) 0.084(5) Uiso d . 1 . .
H H13 0.2221(11) 0.4322(12) 0.307(2) 0.073(5) Uiso d . 1 . .
H H14 0.3585(10) 0.4324(13) 0.130(2) 0.077(5) Uiso d . 1 . .
H H15A 0.2218(13) 0.4035(14) 0.913(3) 0.090(6) Uiso d . 1 . .
H H15B 0.2105(13) 0.2887(16) 0.862(3) 0.112(7) Uiso d . 1 . .
H H16A 0.0524(19) 0.304(2) 0.825(4) 0.158(11) Uiso d . 1 . .
H H16B 0.0618(16) 0.4162(19) 0.873(4) 0.128(9) Uiso d . 1 . .
H H16C 0.0829(14) 0.3476(15) 1.038(4) 0.105(7) Uiso d . 1 . .

loop_
_atom_site_aniso_label
_atom_site_aniso_U_11
_atom_site_aniso_U_22
_atom_site_aniso_U_33
_atom_site_aniso_U_12
_atom_site_aniso_U_13
_atom_site_aniso_U_23
C1 0.0603(8) 0.0579(8) 0.0594(8) 0.0004(6) 0.0039(6) -0.0015(6)
C2 0.0680(9) 0.0663(10) 0.0589(8) -0.0002(7) -0.0019(7) 0.0026(7)
C3 0.0824(12) 0.0850(12) 0.0542(9) 0.0049(8) 0.0085(8) 0.0022(8)
C4 0.0714(11) 0.0849(12) 0.0666(10) 0.0082(8) 0.0157(8) 0.0059(8)
C5 0.0598(9) 0.0752(10) 0.0682(9) 0.0016(7) 0.0055(7) 0.0066(7)
C6 0.0619(9) 0.0718(10) 0.0561(8) -0.0011(7) 0.0043(7) -0.0025(7)
C7 0.0665(12) 0.1075(17) 0.0864(13) -0.0070(11) -0.0097(9) -0.0061(12)
C8 0.0634(9) 0.0665(10) 0.0605(9) 0.0000(7) 0.0005(7) -0.0065(7)
C9 0.0577(8) 0.0580(8) 0.0604(8) 0.0005(6) -0.0006(6) -0.0042(6)
C10 0.0574(8) 0.0769(10) 0.0645(9) 0.0066(7) -0.0065(7) 0.0038(7)
C11 0.0627(9) 0.0768(10) 0.0610(9) 0.0051(7) -0.0026(7) 0.0078(8)
C12 0.0546(8) 0.0601(9) 0.0633(8) 0.0009(6) 0.0002(6) -0.0028(7)
C13 0.0580(9) 0.0769(10) 0.0625(9) 0.0070(7) -0.0078(7) 0.0016(7)
C14 0.0651(9) 0.0737(10) 0.0554(8) 0.0031(7) -0.0026(7) 0.0020(7)
C15 0.0702(11) 0.1014(15) 0.0707(11) 0.0031(10) 0.0062(8) 0.0190(10)
C16 0.0712(13) 0.139(2) 0.0902(15) 0.0020(13) 0.0187(11) 0.0247(15)
N1 0.0595(8) 0.0655(8) 0.0651(7) -0.0001(6) 0.0016(6) -0.0029(6)
O1 0.0742(8) 0.1130(10) 0.0616(7) -0.0007(6) -0.0088(6) -0.0047(6)
O2 0.0576(7) 0.1344(12) 0.0794(8) 0.0014(6) 0.0047(6) 0.0062(7)
O3 0.0564(6) 0.0901(8) 0.0661(6) 0.0021(5) 0.0011(5) 0.0055(5)

loop_
_atom_type_symbol
_atom_type_description
_atom_type_scat_dispersion_real
_atom_type_scat_dispersion_imag
_atom_type_scat_source
C C 0.0033 0.0016 'International Tables Vol C Tables 4.2.6.8 and 6.1.1.4'
H H 0.0000 0.0000 'International Tables Vol C Tables 4.2.6.8 and 6.1.1.4'
N N 0.0061 0.0033 'International Tables Vol C Tables 4.2.6.8 and 6.1.1.4'
O O 0.0106 0.0060 'International Tables Vol C Tables 4.2.6.8 and 6.1.1.4'

loop_
_geom_angle_atom_site_label_1
_geom_angle_atom_site_label_2
_geom_angle_atom_site_label_3
_geom_angle_site_symmetry_1
_geom_angle_site_symmetry_3
_geom_angle
_geom_angle_publ_flag
C2 C1 C6 . . 119.01(14) ?
C2 C1 C8 . . 121.41(14) ?
C6 C1 C8 . . 119.55(13) ?
O1 C2 C3 . . 118.65(14) ?
O1 C2 C1 . . 122.00(14) ?
C3 C2 C1 . . 119.35(15) ?
C4 C3 C2 . . 120.70(16) ?
C4 C3 H3 . . 120.3(12) ?
C2 C3 H3 . . 119.0(12) ?
C3 C4 C5 . . 120.92(16) ?
C3 C4 H4 . . 120.2(12) ?
C5 C4 H4 . . 118.7(12) ?
C6 C5 O2 . . 125.23(15) ?
C6 C5 C4 . . 119.02(16) ?
O2 C5 C4 . . 115.75(14) ?
C5 C6 C1 . . 120.99(15) ?
C5 C6 H6 . . 120.3(10) ?
C1 C6 H6 . . 118.7(10) ?
O2 C7 H7A . . 113.0(12) ?
O2 C7 H7B . . 110.8(11) ?
H7A C7 H7B . . 105.2(17) ?
O2 C7 H7C . . 103.0(11) ?
H7A C7 H7C . . 113.8(16) ?
H7B C7 H7C . . 111.3(15) ?
N1 C8 C1 . . 121.24(14) ?
N1 C8 H8 . . 123.9(10) ?
C1 C8 H8 . . 114.9(10) ?
C10 C9 C14 . . 118.40(14) ?
C10 C9 N1 . . 124.26(13) ?
C14 C9 N1 . . 117.20(13) ?
C9 C10 C11 . . 121.23(14) ?
C9 C10 H10 . . 120.8(10) ?
C11 C10 H10 . . 117.9(10) ?
C10 C11 C12 . . 119.84(15) ?
C10 C11 H11 . . 118.9(10) ?
C12 C11 H11 . . 121.1(10) ?
O3 C12 C11 . . 124.83(14) ?
O3 C12 C13 . . 116.10(13) ?
C11 C12 C13 . . 119.06(14) ?
C14 C13 C12 . . 120.63(15) ?
C14 C13 H13 . . 121.6(10) ?
C12 C13 H13 . . 117.7(10) ?
C13 C14 C9 . . 120.83(15) ?
C13 C14 H14 . . 121.8(9) ?
C9 C14 H14 . . 117.4(9) ?
O3 C15 C16 . . 108.04(16) ?
O3 C15 H15A . . 109.3(11) ?
C16 C15 H15A . . 111.9(11) ?
O3 C15 H15B . . 107.7(12) ?
C16 C15 H15B . . 109.9(12) ?
H15A C15 H15B . . 109.9(17) ?
C15 C16 H16A . . 109.9(15) ?
C15 C16 H16B . . 113.3(16) ?
H16A C16 H16B . . 107(2) ?
C15 C16 H16C . . 110.6(13) ?
H16A C16 H16C . . 108(2) ?
H16B C16 H16C . . 107(2) ?
C8 N1 C9 . . 121.49(13) ?
C2 O1 H1 . . 106.1(14) ?
C5 O2 C7 . . 117.78(14) ?
C12 O3 C15 . . 117.91(12) ?

loop_
_geom_bond_atom_site_label_1
_geom_bond_atom_site_label_2
_geom_bond_site_symmetry_2
_geom_bond_distance
_geom_bond_publ_flag
C1 C2 . 1.401(2) ?
C1 C6 . 1.403(2) ?
C1 C8 . 1.453(2) ?
C2 O1 . 1.3518(19) ?
C2 C3 . 1.384(2) ?
C3 C4 . 1.367(3) ?
C3 H3 . 0.94(2) ?
C4 C5 . 1.392(2) ?
C4 H4 . 0.95(2) ?
C5 C6 . 1.371(2) ?
C5 O2 . 1.373(2) ?
C6 H6 . 0.957(18) ?
C7 O2 . 1.410(2) ?
C7 H7A . 0.97(2) ?
C7 H7B . 1.03(2) ?
C7 H7C . 0.99(2) ?
C8 N1 . 1.277(2) ?
C8 H8 . 0.963(18) ?
C9 C10 . 1.384(2) ?
C9 C14 . 1.393(2) ?
C9 N1 . 1.4154(19) ?
C10 C11 . 1.386(2) ?
C10 H10 . 0.965(18) ?
C11 C12 . 1.388(2) ?
C11 H11 . 0.990(17) ?
C12 O3 . 1.3653(18) ?
C12 C13 . 1.392(2) ?
C13 C14 . 1.371(2) ?
C13 H13 . 0.936(17) ?
C14 H14 . 0.966(17) ?
C15 O3 . 1.431(2) ?
C15 C16 . 1.492(3) ?
C15 H15A . 0.98(2) ?
C15 H15B . 1.01(2) ?
C16 H16A . 1.06(3) ?
C16 H16B . 0.90(3) ?
C16 H16C . 0.98(2) ?
O1 H1 . 0.93(3) ?

loop_
_geom_hbond_atom_site_label_D
_geom_hbond_atom_site_label_H
_geom_hbond_atom_site_label_A
_geom_hbond_site_symmetry_A
_geom_hbond_distance_DH
_geom_hbond_distance_HA
_geom_hbond_distance_DA
_geom_hbond_angle_DHA
O1 H1 N1 . 0.93(3) 1.75(3) 2.5962(18) 149(2)
C10 H10 O1 1_556 0.965(18) 2.571(18) 3.3801(19) 141.5(13)

loop_
_geom_torsion_atom_site_label_1
_geom_torsion_atom_site_label_2
_geom_torsion_atom_site_label_3
_geom_torsion_atom_site_label_4
_geom_torsion_site_symmetry_1
_geom_torsion_site_symmetry_2
_geom_torsion_site_symmetry_3
_geom_torsion_site_symmetry_4
_geom_torsion
_geom_torsion_publ_flag
C6 C1 C2 O1 . . . . 179.03(14) ?
C8 C1 C2 O1 . . . . 1.0(2) ?
C6 C1 C2 C3 . . . . -0.4(2) ?
C8 C1 C2 C3 . . . . -178.42(15) ?
O1 C2 C3 C4 . . . . -179.32(15) ?
C1 C2 C3 C4 . . . . 0.2(3) ?
C2 C3 C4 C5 . . . . 0.8(3) ?
C3 C4 C5 C6 . . . . -1.5(3) ?
C3 C4 C5 O2 . . . . 177.91(16) ?
O2 C5 C6 C1 . . . . -178.13(15) ?
C4 C5 C6 C1 . . . . 1.2(2) ?
C2 C1 C6 C5 . . . . -0.3(2) ?
C8 C1 C6 C5 . . . . 177.78(14) ?
C2 C1 C8 N1 . . . . -1.0(2) ?
C6 C1 C8 N1 . . . . -179.00(14) ?
C14 C9 C10 C11 . . . . -1.0(2) ?
N1 C9 C10 C11 . . . . -176.53(15) ?
C9 C10 C11 C12 . . . . 0.7(3) ?
C10 C11 C12 O3 . . . . 178.28(15) ?
C10 C11 C12 C13 . . . . -0.7(2) ?
O3 C12 C13 C14 . . . . -178.05(15) ?
C11 C12 C13 C14 . . . . 1.0(2) ?
C12 C13 C14 C9 . . . . -1.3(3) ?
C10 C9 C14 C13 . . . . 1.3(2) ?
N1 C9 C14 C13 . . . . 177.16(14) ?
C1 C8 N1 C9 . . . . 174.64(13) ?
C10 C9 N1 C8 . . . . -27.7(2) ?
C14 C9 N1 C8 . . . . 156.79(15) ?
C6 C5 O2 C7 . . . . 2.3(3) ?
C4 C5 O2 C7 . . . . -177.08(18) ?
C11 C12 O3 C15 . . . . 8.4(2) ?
C13 C12 O3 C15 . . . . -172.62(16) ?
C16 C15 O3 C12 . . . . 179.78(18) ?

loop_
_cod_related_entry_id
_cod_related_entry_database
_cod_related_entry_code
1 ChemSpider 12993081
